data_7207042
loop_
_publ_author_name
'Bredikhin, Alexander A.'
'Bredikhina, Zemfira A.'
'Zakharychev, Dmitry V.'
'Gubaidullin, Aidar T.'
'Fayzullin, Robert R.'

_publ_section_title
;
 Chiral drug timolol maleate as a continuous solid solution:
 Thermochemical and single crystal X-ray evidence
;
_journal_issue 2
_journal_name_full CrystEngComm
_journal_page_first 648
_journal_paper_doi 10.1039/c1ce05850a
_journal_volume 14
_journal_year 2012
_chemical_formula_moiety 'C13 H25 N4 O3 S, C4 H3 O4'
_chemical_formula_sum 'C17 H28 N4 O7 S'
_chemical_formula_weight 432.49
_chemical_name_systematic
;
?
;
_space_group_IT_number 2
_symmetry_cell_setting triclinic
_symmetry_Int_Tables_number 2
_symmetry_space_group_name_Hall '-P 1'
_symmetry_space_group_name_H-M 'P -1'
_atom_sites_solution_hydrogens geom
_atom_sites_solution_primary direct
_atom_sites_solution_secondary difmap
_audit_creation_method SHELXL-97
_cell_angle_alpha 72.634(6)
_cell_angle_beta 74.208(5)
_cell_angle_gamma 62.075(5)
_cell_formula_units_Z 2
_cell_length_a 9.545(4)
_cell_length_b 10.223(3)
_cell_length_c 13.408(6)
_cell_measurement_reflns_used 1064
_cell_measurement_temperature 296(2)
_cell_measurement_theta_max 19.20
_cell_measurement_theta_min 2.30
_cell_volume 1089.6(7)
_computing_cell_refinement 'APEX2 v2008.6-1 (Bruker AXS)'
_computing_data_collection 'Bruker SMART'
_computing_data_reduction 'SAINT V7.34A (Bruker AXS, 2006)'
_computing_molecular_graphics 'Ortep-3 for Windows (Farrugia, 1997)'
_computing_publication_material 'WinGX publication routines (Farrugia, 1999)'
_computing_structure_refinement 'SHELXL-97 (Sheldrick, 1997)'
_computing_structure_solution 'SHELXS-97 (Sheldrick, 1990)'
_diffrn_ambient_temperature 296(2)
_diffrn_measured_fraction_theta_full 0.99
_diffrn_measured_fraction_theta_max 0.968
_diffrn_measurement_device_type 'Bruker APEX-II CCD'
_diffrn_measurement_method 'phi and omega scans'
_diffrn_radiation_monochromator graphite
_diffrn_radiation_source 'fine-focus sealed tube'
_diffrn_radiation_type MoK\a
_diffrn_radiation_wavelength 0.71073
_diffrn_reflns_av_R_equivalents 0.0719
_diffrn_reflns_av_sigmaI/netI 0.1096
_diffrn_reflns_limit_h_max 11
_diffrn_reflns_limit_h_min -11
_diffrn_reflns_limit_k_max 12
_diffrn_reflns_limit_k_min -12
_diffrn_reflns_limit_l_max 15
_diffrn_reflns_limit_l_min -15
_diffrn_reflns_number 8906
_diffrn_reflns_theta_full 27.00
_diffrn_reflns_theta_max 25.10
_diffrn_reflns_theta_min 2.30
_exptl_absorpt_coefficient_mu 0.193
_exptl_absorpt_correction_T_max 0.9962
_exptl_absorpt_correction_T_min 0.9426
_exptl_absorpt_correction_type multi-scan
_exptl_absorpt_process_details
;
G.M. Sheldrick (1998a). SADABS v.2.01, Bruker.
Siemens Area Detector Absorption Correction Program.
Bruker AXS. Madison. Wisconsin. USA
;
_exptl_crystal_colour colourless
_exptl_crystal_density_diffrn 1.318
_exptl_crystal_density_method 'not measured'
_exptl_crystal_description prism
_exptl_crystal_F_000 460
_exptl_crystal_size_max 0.31
_exptl_crystal_size_mid 0.25
_exptl_crystal_size_min 0.02
_refine_diff_density_max 0.219
_refine_diff_density_min -0.164
_refine_diff_density_rms 0.037
_refine_ls_extinction_coef 0.0045(11)
_refine_ls_extinction_expression Fc^*^=kFc[1+0.001xFc^2^\l^3^/sin(2\q)]^-1/4^
_refine_ls_extinction_method SHELXL
_refine_ls_goodness_of_fit_ref 1.027
_refine_ls_hydrogen_treatment constr
_refine_ls_matrix_type full
_refine_ls_number_parameters 332
_refine_ls_number_reflns 3752
_refine_ls_number_restraints 368
_refine_ls_restrained_S_all 0.993
_refine_ls_R_factor_all 0.1652
_refine_ls_R_factor_gt 0.0521
_refine_ls_shift/su_max 0.005
_refine_ls_shift/su_mean 0.000
_refine_ls_structure_factor_coef Fsqd
_refine_ls_weighting_details 'calc w=1/[\s^2^(Fo^2^)+(0.0236P)^2^+0.0000P] where P=(Fo^2^+2Fc^2^)/3'
_refine_ls_weighting_scheme calc
_refine_ls_wR_factor_gt 0.0825
_refine_ls_wR_factor_ref 0.1015
_reflns_number_gt 1493
_reflns_number_total 3752
_reflns_threshold_expression >2sigma(I)
_cod_data_source_file c1ce05850a.txt
_cod_data_source_block rac_1
_cod_depositor_comments
;
The following automatic conversions were performed:

'_symmetry_cell_setting' value 'Triclinic' changed to 'triclinic'
according to /home/saulius/struct/CIF-dictionaries/cif_core.dic
dictionary named 'cif_core.dic' version 2.4.1 from 2010-06-29.

Automatic conversion script
Id: cif_fix_values 1715 2011-07-08 13:25:40Z adriana 
;
_cod_original_cell_volume 1089.5(7)
_cod_database_code 7207042

loop_
_symmetry_equiv_pos_as_xyz
'x, y, z'
'-x, -y, -z'

loop_
_atom_site_label
_atom_site_type_symbol
_atom_site_fract_x
_atom_site_fract_y
_atom_site_fract_z
_atom_site_U_iso_or_equiv
_atom_site_adp_type
_atom_site_occupancy
_atom_site_symmetry_multiplicity
_atom_site_calc_flag
_atom_site_refinement_flags
_atom_site_disorder_assembly
_atom_site_disorder_group
C1 C 0.3010(4) 0.3080(3) 0.5119(2) 0.0547(9) Uani 1 1 d U . .
H11 H 0.1996 0.3048 0.5486 0.066 Uiso 1 1 calc R . .
H12 H 0.3752 0.2080 0.4986 0.066 Uiso 1 1 calc R . .
C2 C 0.2762(4) 0.4200(3) 0.4085(2) 0.0545(9) Uani 1 1 d U A .
H2 H 0.3732 0.4373 0.3774 0.065 Uiso 1 1 calc R . .
C3 C 0.2396(4) 0.3610(4) 0.3351(2) 0.0694(10) Uani 1 1 d DU . .
H31A H 0.3240 0.2621 0.3264 0.083 Uiso 0.780(8) 1 calc PR A 1
H32A H 0.1390 0.3515 0.3630 0.083 Uiso 0.780(8) 1 calc PR A 1
H31B H 0.3124 0.2554 0.3363 0.083 Uiso 0.220(8) 1 d PR A 2
H32B H 0.1306 0.3694 0.3559 0.083 Uiso 0.220(8) 1 d PR A 2
C4 C 0.2246(4) 0.4148(4) 0.1548(3) 0.0634(10) Uani 1 1 d DU . .
C5 C 0.2298(4) 0.5013(4) 0.0474(3) 0.0647(10) Uani 1 1 d DU A .
C6 C 0.2600(6) 0.6910(5) -0.0992(3) 0.1067(14) Uani 1 1 d DU . .
H62A H 0.1555 0.7348 -0.1208 0.128 Uiso 0.780(8) 1 calc PR A 1
H61A H 0.3311 0.6083 -0.1355 0.128 Uiso 0.780(8) 1 calc PR A 1
H62B H 0.2034 0.6583 -0.1296 0.128 Uiso 0.220(8) 1 d PR A 2
H61B H 0.3718 0.6513 -0.1316 0.128 Uiso 0.220(8) 1 d PR A 2
C8 C 0.2412(5) 0.8597(4) 0.0362(3) 0.1137(15) Uani 1 1 d DU . .
H82A H 0.1806 0.9413 0.0748 0.136 Uiso 0.780(8) 1 calc PR A 1
H81A H 0.3501 0.8101 0.0515 0.136 Uiso 0.780(8) 1 calc PR A 1
H82B H 0.1306 0.9030 0.0706 0.136 Uiso 0.220(8) 1 d PR A 2
H81B H 0.3018 0.8920 0.0633 0.136 Uiso 0.220(8) 1 d PR A 2
C10 C 0.3629(4) 0.2745(4) 0.6944(2) 0.0599(9) Uani 1 1 d U . .
C11 C 0.4506(4) 0.3312(4) 0.7393(3) 0.0890(12) Uani 1 1 d U . .
H111 H 0.5599 0.3000 0.7043 0.133 Uiso 1 1 calc R . .
H112 H 0.4486 0.2897 0.8138 0.133 Uiso 1 1 calc R . .
H113 H 0.3983 0.4395 0.7281 0.133 Uiso 1 1 calc R . .
C12 C 0.1910(4) 0.3210(4) 0.7485(3) 0.0916(12) Uani 1 1 d U . .
H121 H 0.1405 0.4283 0.7445 0.137 Uiso 1 1 calc R . .
H122 H 0.1883 0.2700 0.8213 0.137 Uiso 1 1 calc R . .
H123 H 0.1348 0.2944 0.7140 0.137 Uiso 1 1 calc R . .
C13 C 0.4499(4) 0.1047(4) 0.7018(3) 0.0917(13) Uani 1 1 d U . .
H131 H 0.4618 0.0552 0.7741 0.138 Uiso 1 1 calc R . .
H132 H 0.5540 0.0802 0.6590 0.138 Uiso 1 1 calc R . .
H133 H 0.3889 0.0715 0.6771 0.138 Uiso 1 1 calc R . .
C14 C -0.0224(5) 1.0769(4) 0.6545(3) 0.0648(10) Uani 1 1 d U . .
C15 C -0.0196(4) 0.9273(4) 0.6649(2) 0.0712(10) Uani 1 1 d U . .
H15 H -0.1132 0.9173 0.7013 0.085 Uiso 1 1 calc R . .
C16 C 0.0955(4) 0.8056(4) 0.6304(3) 0.0742(11) Uani 1 1 d U . .
H16 H 0.0688 0.7242 0.6467 0.089 Uiso 1 1 calc R . .
C17 C 0.2582(4) 0.7761(4) 0.5709(3) 0.0625(10) Uani 1 1 d U . .
N1 N 0.3658(3) 0.3520(2) 0.57845(18) 0.0526(7) Uani 1 1 d U . .
H101 H 0.3104 0.4522 0.5751 0.063 Uiso 1 1 calc R . .
H102 H 0.4683 0.3346 0.5497 0.063 Uiso 1 1 calc R . .
N4A N 0.2455(13) 0.6336(7) 0.0137(4) 0.071(3) Uani 0.780(8) 1 d PDU A 1
O3A O 0.2283(17) 0.4655(12) 0.2352(4) 0.063(3) Uani 0.780(8) 1 d PDU A 1
N2A N 0.2184(14) 0.2859(9) 0.1664(8) 0.071(3) Uani 0.780(8) 1 d PDU A 1
N3A N 0.229(2) 0.4286(13) -0.0188(6) 0.100(5) Uani 0.780(8) 1 d PDU A 1
S1A S 0.2202(9) 0.2697(7) 0.0485(8) 0.1016(17) Uani 0.780(8) 1 d PDU A 1
C9A C 0.1684(9) 0.7485(6) 0.0744(4) 0.088(2) Uani 0.780(8) 1 d PDU A 1
H91A H 0.1786 0.7031 0.1482 0.106 Uiso 0.780(8) 1 calc PR A 1
H92A H 0.0549 0.8004 0.0689 0.106 Uiso 0.780(8) 1 calc PR A 1
C7A C 0.3242(10) 0.8077(7) -0.1302(5) 0.116(3) Uani 0.780(8) 1 d PDU A 1
H71A H 0.4365 0.7585 -0.1218 0.140 Uiso 0.780(8) 1 calc PR A 1
H72A H 0.3184 0.8532 -0.2044 0.140 Uiso 0.780(8) 1 calc PR A 1
N4B N 0.262(5) 0.627(2) 0.0106(13) 0.077(12) Uani 0.220(8) 1 d PDU A 2
O3B O 0.264(6) 0.446(4) 0.2312(13) 0.071(9) Uani 0.220(8) 1 d PDU A 2
N2B N 0.180(6) 0.306(4) 0.170(3) 0.082(9) Uani 0.220(8) 1 d PDU A 2
N3B N 0.195(8) 0.449(5) -0.016(2) 0.080(9) Uani 0.220(8) 1 d PDU A 2
S1B S 0.165(3) 0.300(3) 0.053(3) 0.106(6) Uani 0.220(8) 1 d PDU A 2
C9B C 0.308(3) 0.6921(14) 0.0686(12) 0.071(6) Uani 0.220(8) 1 d PDU A 2
H91B H 0.4241 0.6510 0.0581 0.086 Uiso 0.220(8) 1 calc PR A 2
H92B H 0.2710 0.6646 0.1433 0.086 Uiso 0.220(8) 1 calc PR A 2
C7B C 0.190(3) 0.8590(15) -0.1224(17) 0.120(8) Uani 0.220(8) 1 d PDU A 2
H71B H 0.2132 0.8937 -0.1981 0.144 Uiso 0.220(8) 1 calc PR A 2
H72B H 0.0744 0.8971 -0.1029 0.144 Uiso 0.220(8) 1 calc PR A 2
O2 O 0.1471(3) 0.5550(2) 0.43443(17) 0.0789(7) Uani 1 1 d U . .
H20 H 0.1492 0.6269 0.3870 0.118 Uiso 1 1 calc R A .
O4 O 0.2439(4) 0.9204(3) -0.0723(3) 0.1205(11) Uani 1 1 d DU A .
O5 O -0.1435(3) 1.1736(3) 0.69139(19) 0.0985(9) Uani 1 1 d U . .
O6 O 0.0997(3) 1.1010(2) 0.6077(2) 0.0998(9) Uani 1 1 d U . .
H6 H 0.1734 1.0226 0.5922 0.150 Uiso 1 1 calc R . .
O7 O 0.3080(3) 0.8767(3) 0.5478(2) 0.1001(9) Uani 1 1 d U . .
O8 O 0.3404(3) 0.6516(3) 0.54735(18) 0.0804(8) Uani 1 1 d U . .

loop_
_atom_site_aniso_label
_atom_site_aniso_U_11
_atom_site_aniso_U_22
_atom_site_aniso_U_33
_atom_site_aniso_U_23
_atom_site_aniso_U_13
_atom_site_aniso_U_12
C1 0.066(2) 0.047(2) 0.061(2) -0.0115(18) -0.0123(18) -0.0310(18)
C2 0.063(2) 0.038(2) 0.061(2) -0.0046(18) -0.0133(18) -0.0212(19)
C3 0.102(3) 0.061(2) 0.056(2) 0.001(2) -0.018(2) -0.048(2)
C4 0.072(3) 0.064(3) 0.060(3) -0.014(2) -0.006(2) -0.035(2)
C5 0.081(3) 0.068(3) 0.053(3) -0.009(2) -0.006(2) -0.042(2)
C6 0.177(4) 0.102(3) 0.056(3) 0.002(2) -0.003(3) -0.089(3)
C8 0.192(5) 0.080(3) 0.085(3) 0.014(3) -0.038(3) -0.080(3)
C10 0.063(3) 0.076(3) 0.052(2) -0.011(2) -0.0071(19) -0.041(2)
C11 0.086(3) 0.124(3) 0.075(2) -0.019(2) -0.014(2) -0.059(3)
C12 0.083(3) 0.134(4) 0.070(2) -0.031(2) 0.006(2) -0.059(3)
C13 0.111(3) 0.062(3) 0.087(3) 0.010(2) -0.024(2) -0.034(3)
C14 0.070(3) 0.050(2) 0.076(3) -0.016(2) 0.004(2) -0.033(2)
C15 0.060(2) 0.052(2) 0.100(3) -0.013(2) 0.005(2) -0.033(2)
C16 0.068(3) 0.046(2) 0.117(3) -0.028(2) 0.011(2) -0.037(2)
C17 0.070(3) 0.046(2) 0.076(2) -0.018(2) -0.004(2) -0.028(2)
N1 0.0567(17) 0.0456(17) 0.0617(18) -0.0154(14) -0.0043(14) -0.0264(14)
N4A 0.101(5) 0.057(5) 0.058(5) -0.009(4) -0.001(4) -0.043(4)
O3A 0.086(5) 0.053(4) 0.055(4) 0.001(3) -0.014(3) -0.038(4)
N2A 0.098(5) 0.072(5) 0.066(4) -0.011(3) -0.010(3) -0.056(4)
N3A 0.152(10) 0.097(6) 0.069(5) -0.008(4) -0.009(4) -0.076(6)
S1A 0.162(5) 0.100(2) 0.0823(19) -0.0262(18) -0.007(3) -0.089(3)
C9A 0.107(5) 0.068(4) 0.076(4) 0.004(3) 0.001(4) -0.043(4)
C7A 0.139(6) 0.078(5) 0.098(4) -0.005(4) 0.034(4) -0.054(5)
N4B 0.104(15) 0.059(16) 0.066(16) 0.002(15) -0.016(14) -0.039(14)
O3B 0.106(19) 0.051(12) 0.069(14) -0.022(10) -0.010(10) -0.040(12)
N2B 0.141(18) 0.055(12) 0.081(15) -0.011(11) -0.005(13) -0.075(12)
N3B 0.127(15) 0.094(14) 0.072(15) -0.023(12) -0.025(12) -0.080(12)
S1B 0.146(12) 0.126(10) 0.087(8) -0.009(8) -0.020(10) -0.097(9)
C9B 0.103(13) 0.072(11) 0.061(10) 0.018(9) -0.034(10) -0.063(10)
C7B 0.165(17) 0.132(16) 0.093(13) -0.022(13) -0.048(14) -0.072(14)
O2 0.0866(18) 0.0470(15) 0.0922(18) -0.0104(13) -0.0081(14) -0.0245(15)
O4 0.169(3) 0.086(2) 0.105(3) 0.0212(19) -0.020(2) -0.078(2)
O5 0.089(2) 0.0566(17) 0.129(2) -0.0349(16) 0.0217(17) -0.0250(15)
O6 0.087(2) 0.0518(17) 0.166(2) -0.0405(17) 0.0185(19) -0.0431(16)
O7 0.0767(18) 0.0641(17) 0.158(2) -0.0438(16) 0.0375(16) -0.0458(15)
O8 0.0727(17) 0.0583(16) 0.119(2) -0.0427(15) 0.0002(14) -0.0283(14)

loop_
_atom_type_symbol
_atom_type_description
_atom_type_scat_dispersion_real
_atom_type_scat_dispersion_imag
_atom_type_scat_source
C C 0.0033 0.0016 'International Tables Vol C Tables 4.2.6.8 and 6.1.1.4'
H H 0.0000 0.0000 'International Tables Vol C Tables 4.2.6.8 and 6.1.1.4'
N N 0.0061 0.0033 'International Tables Vol C Tables 4.2.6.8 and 6.1.1.4'
O O 0.0106 0.0060 'International Tables Vol C Tables 4.2.6.8 and 6.1.1.4'
S S 0.1246 0.1234 'International Tables Vol C Tables 4.2.6.8 and 6.1.1.4'

loop_
_geom_angle_atom_site_label_1
_geom_angle_atom_site_label_2
_geom_angle_atom_site_label_3
_geom_angle
N1 C1 C2 109.9(2)
N1 C1 H11 109.7
C2 C1 H11 109.7
N1 C1 H12 109.7
C2 C1 H12 109.7
H11 C1 H12 108.2
O2 C2 C3 112.2(3)
O2 C2 C1 105.4(2)
C3 C2 C1 109.5(3)
O2 C2 H2 109.9
C3 C2 H2 109.9
C1 C2 H2 109.9
O3B C3 O3A 12(3)
O3B C3 C2 107.4(8)
O3A C3 C2 107.8(3)
O3A C3 H31A 110.1
C2 C3 H31A 110.1
O3B C3 H32A 120.4
O3A C3 H32A 110.1
C2 C3 H32A 110.1
H31A C3 H32A 108.5
O3B C3 H31B 108.6
O3A C3 H31B 118.5
C2 C3 H31B 110.3
O3B C3 H32B 111.9
O3A C3 H32B 101.1
C2 C3 H32B 110.2
H31A C3 H32B 116.9
H31B C3 H32B 108.5
N2A C4 O3A 123.5(6)
N2B C4 O3A 122.1(18)
N2A C4 O3B 121.1(12)
N2B C4 O3B 123(2)
N2A C4 C5 115.4(6)
N2B C4 C5 115.1(18)
O3A C4 C5 121.1(4)
O3B C4 C5 121.5(9)
N3B C5 N4A 120.5(12)
N3A C5 N4A 122.2(5)
N3B C5 N4B 120.7(13)
N3A C5 N4B 121.0(8)
N3B C5 C4 112.0(12)
N3A C5 C4 110.7(5)
N4A C5 C4 126.9(4)
N4B C5 C4 127.2(6)
N4B C6 C7B 112.9(11)
N4A C6 C7B 110.3(10)
N4B C6 C7A 109.4(9)
N4A C6 C7A 111.2(4)
N4B C6 H62A 114.7
N4A C6 H62A 109.4
C7A C6 H62A 109.4
N4B C6 H61A 105.7
N4A C6 H61A 109.4
C7B C6 H61A 138.7
C7A C6 H61A 109.4
H62A C6 H61A 108.0
N4B C6 H62B 112.0
N4A C6 H62B 109.3
C7B C6 H62B 109.3
N4B C6 H61B 104.9
N4A C6 H61B 110.3
C7B C6 H61B 109.6
H62B C6 H61B 107.9
O4 C8 C9B 116.8(7)
O4 C8 C9A 113.0(4)
O4 C8 H82A 109.0
C9A C8 H82A 109.0
O4 C8 H81A 109.0
C9A C8 H81A 109.0
H82A C8 H81A 107.8
O4 C8 H82B 107.6
C9B C8 H82B 109.2
O4 C8 H81B 108.8
C9B C8 H81B 106.8
H82B C8 H81B 107.2
C12 C10 C13 111.5(3)
C12 C10 N1 109.1(3)
C13 C10 N1 108.8(3)
C12 C10 C11 110.7(3)
C13 C10 C11 111.3(3)
N1 C10 C11 105.3(3)
C10 C11 H111 109.5
C10 C11 H112 109.5
H111 C11 H112 109.5
C10 C11 H113 109.5
H111 C11 H113 109.5
H112 C11 H113 109.5
C10 C12 H121 109.5
C10 C12 H122 109.5
H121 C12 H122 109.5
C10 C12 H123 109.5
H121 C12 H123 109.5
H122 C12 H123 109.5
C10 C13 H131 109.5
C10 C13 H132 109.5
H131 C13 H132 109.5
C10 C13 H133 109.5
H131 C13 H133 109.5
H132 C13 H133 109.5
O5 C14 O6 121.6(3)
O5 C14 C15 118.6(3)
O6 C14 C15 119.8(3)
C16 C15 C14 130.0(3)
C16 C15 H15 115.0
C14 C15 H15 115.0
C15 C16 C17 131.5(3)
C15 C16 H16 114.2
C17 C16 H16 114.2
O8 C17 C16 117.9(3)
O7 C17 C16 119.4(3)
C1 N1 C10 117.4(2)
C1 N1 H101 108.0
C10 N1 H101 108.0
C1 N1 H102 108.0
C10 N1 H102 108.0
H101 N1 H102 107.2
C5 N4A C9A 122.0(6)
C5 N4A C6 115.9(4)
C9A N4A C6 113.7(5)
C4 O3A C3 114.9(6)
C4 N2A S1A 106.5(5)
C5 N3A S1A 108.7(4)
N4A C9A C8 110.7(5)
N4A C9A H82B 143.3
N4A C9A H91A 109.5
C8 C9A H91A 109.5
H82B C9A H91A 102.1
N4A C9A H92A 109.5
C8 C9A H92A 109.5
H91A C9A H92A 108.1
O4 C7A C6 114.0(4)
O4 C7A H71A 108.8
C6 C7A H71A 108.8
O4 C7A H72A 108.8
C6 C7A H72A 108.8
H61B C7A H72A 100.6
H71A C7A H72A 107.7
C5 N4B C6 116.0(10)
C9B N4B C6 117.0(14)
C4 O3B C3 115.7(15)
C4 N2B S1B 105.4(18)
C5 N3B S1B 107.2(11)
N4B C9B C8 112.3(11)
N4B C9B H91B 109.1
C8 C9B H91B 109.1
N4B C9B H92B 109.1
C8 C9B H92B 109.1
H91B C9B H92B 107.9
O4 C7B C6 115.3(10)
O4 C7B H71B 108.4
C6 C7B H71B 108.4
O4 C7B H72B 108.4
C6 C7B H72B 108.4
H71B C7B H72B 107.5
C2 O2 H20 109.5
C7B O4 C8 113.6(9)
C7A O4 C8 111.0(4)

loop_
_geom_bond_atom_site_label_1
_geom_bond_atom_site_label_2
_geom_bond_distance
C1 N1 1.477(3)
C1 C2 1.505(4)
C1 H11 0.9700
C1 H12 0.9700
C2 O2 1.416(3)
C2 C3 1.481(4)
C2 H2 0.9800
C3 O3B 1.426(16)
C3 O3A 1.436(6)
C3 H31A 0.9700
C3 H32A 0.9700
C3 H31B 0.9700
C3 H32B 0.9700
C4 N2A 1.308(5)
C4 N2B 1.314(8)
C4 O3A 1.343(6)
C4 O3B 1.341(16)
C4 C5 1.449(4)
C5 N3B 1.316(8)
C5 N3A 1.319(5)
C5 N4A 1.358(5)
C5 N4B 1.380(17)
C6 N4B 1.422(13)
C6 N4A 1.444(5)
C6 C7B 1.488(13)
C6 C7A 1.491(6)
C6 H62A 0.9700
C6 H61A 0.9700
C6 H62B 0.9700
C6 H61B 0.9700
C8 O4 1.399(4)
C8 C9B 1.488(11)
C8 C9A 1.495(5)
C8 H82A 0.9700
C8 H81A 0.9700
C8 H82B 0.9700
C8 H81B 0.9700
C10 C12 1.507(4)
C10 C13 1.518(4)
C10 N1 1.519(3)
C10 C11 1.528(4)
C11 H111 0.9600
C11 H112 0.9600
C11 H113 0.9600
C12 H121 0.9600
C12 H122 0.9600
C12 H123 0.9600
C13 H131 0.9600
C13 H132 0.9600
C13 H133 0.9600
C14 O5 1.212(3)
C14 O6 1.262(4)
C14 C15 1.481(4)
C15 C16 1.326(4)
C15 H15 0.9300
C16 C17 1.473(4)
C16 H16 0.9300
C17 O8 1.227(3)
C17 O7 1.252(3)
N1 H101 0.9000
N1 H102 0.9000
N4A C9A 1.420(7)
N2A S1A 1.632(4)
N3A S1A 1.635(4)
C9A H91A 0.9700
C9A H92A 0.9700
C7A O4 1.379(5)
C7A H71A 0.9700
C7A H72A 0.9700
N4B C9B 1.414(14)
N2B S1B 1.633(8)
N3B S1B 1.634(8)
C9B H91B 0.9700
C9B H92B 0.9700
C7B O4 1.360(13)
C7B H71B 0.9700
C7B H72B 0.9700
O2 H20 0.8200
O6 H6 0.8200

loop_
_geom_torsion_atom_site_label_1
_geom_torsion_atom_site_label_2
_geom_torsion_atom_site_label_3
_geom_torsion_atom_site_label_4
_geom_torsion
N1 C1 C2 O2 -69.2(3)
N1 C1 C2 C3 169.9(2)
O2 C2 C3 O3B 80(2)
C1 C2 C3 O3B -163(2)
O2 C2 C3 O3A 67.4(7)
C1 C2 C3 O3A -175.9(6)
N2A C4 C5 N3B 13(3)
N2B C4 C5 N3B -3(4)
O3A C4 C5 N3B -168(3)
O3B C4 C5 N3B 177(4)
N2A C4 C5 N3A -0.8(10)
N2B C4 C5 N3A -16(3)
O3A C4 C5 N3A 178.4(11)
O3B C4 C5 N3A 163(3)
N2A C4 C5 N4A -176.1(8)
N2B C4 C5 N4A 168(3)
O3A C4 C5 N4A 3.1(10)
O3B C4 C5 N4A -12(3)
N2A C4 C5 N4B -169(2)
N2B C4 C5 N4B 175(3)
O3A C4 C5 N4B 10(2)
O3B C4 C5 N4B -5(3)
O5 C14 C15 C16 178.8(4)
O6 C14 C15 C16 -1.0(6)
C14 C15 C16 C17 0.1(7)
C15 C16 C17 O8 -178.9(4)
C15 C16 C17 O7 2.2(6)
C2 C1 N1 C10 166.3(2)
C12 C10 N1 C1 -66.3(3)
C13 C10 N1 C1 55.5(3)
C11 C10 N1 C1 174.8(2)
N3B C5 N4A C9A 132(3)
N3A C5 N4A C9A 146.6(11)
N4B C5 N4A C9A -134(7)
C4 C5 N4A C9A -38.6(12)
N3B C5 N4A C6 -14(4)
N3A C5 N4A C6 0.5(13)
N4B C5 N4A C6 80(7)
C4 C5 N4A C6 175.3(5)
N4B C6 N4A C5 -91(7)
C7B C6 N4A C5 149.5(11)
C7A C6 N4A C5 -163.1(7)
N4B C6 N4A C9A 120(7)
C7B C6 N4A C9A 0.6(14)
C7A C6 N4A C9A 48.0(10)
N2A C4 O3A C3 5.4(15)
N2B C4 O3A C3 22(3)
O3B C4 O3A C3 -78(5)
C5 C4 O3A C3 -173.7(6)
O3B C3 O3A C4 79(5)
C2 C3 O3A C4 168.4(8)
N2B C4 N2A S1A 92(9)
O3A C4 N2A S1A -178.7(8)
O3B C4 N2A S1A -164(3)
C5 C4 N2A S1A 0.4(9)
N3B C5 N3A S1A -98(7)
N4A C5 N3A S1A 176.3(8)
N4B C5 N3A S1A 169.7(19)
C4 C5 N3A S1A 0.7(12)
C5 N3A S1A N2A -0.5(12)
C4 N2A S1A N3A 0.0(10)
C5 N4A C9A C8 163.7(7)
C6 N4A C9A C8 -49.6(10)
O4 C8 C9A N4A 53.9(7)
C9B C8 C9A N4A -51.9(10)
N4B C6 C7A O4 -56.3(17)
N4A C6 C7A O4 -50.8(9)
C7B C6 C7A O4 47.0(10)
N3B C5 N4B C9B -177(4)
N3A C5 N4B C9B -162(2)
N4A C5 N4B C9B 94(7)
C4 C5 N4B C9B 5(5)
N3B C5 N4B C6 -2(4)
N3A C5 N4B C6 13(4)
N4A C5 N4B C6 -91(8)
C4 C5 N4B C6 179.9(14)
N4A C6 N4B C5 80(8)
C7B C6 N4B C5 142(2)
C7A C6 N4B C5 -170(2)
N4A C6 N4B C9B -105(7)
C7B C6 N4B C9B -42(4)
C7A C6 N4B C9B 5(3)
N2A C4 O3B C3 -22(5)
N2B C4 O3B C3 -6(6)
O3A C4 O3B C3 82(5)
C5 C4 O3B C3 175(2)
O3A C3 O3B C4 -81(5)
C2 C3 O3B C4 -175(3)
N2A C4 N2B S1B -89(9)
O3A C4 N2B S1B 171.0(15)
O3B C4 N2B S1B -174(3)
C5 C4 N2B S1B 6(3)
N3A C5 N3B S1B 85(7)
N4A C5 N3B S1B -173.6(17)
N4B C5 N3B S1B 180(3)
C4 C5 N3B S1B -2(4)
C5 N3B S1B N2B 5(4)
C4 N2B S1B N3B -6(4)
C5 N4B C9B C8 -145(3)
C6 N4B C9B C8 40(4)
O4 C8 C9B N4B -42(2)
C9A C8 C9B N4B 55.3(18)
N4B C6 C7B O4 46(3)
N4A C6 C7B O4 51(2)
C7A C6 C7B O4 -48.6(11)
C6 C7B O4 C7A 49.2(11)
C6 C7B O4 C8 -48(2)
C6 C7A O4 C7B -48.3(9)
C6 C7A O4 C8 55.2(8)
C9B C8 O4 C7B 46.8(18)
C9A C8 O4 C7B -4.2(13)
C9B C8 O4 C7A -5.6(12)
C9A C8 O4 C7A -56.6(7)
